data_7131488
loop_
_publ_author_name
'Chen, Zan'
'Huang, Wenting'
'Su, Yu'
'Jiang, Huanfeng'
'Wu, Wanqing'

_publ_section_title
;
 Lewis/Br&#xf8;nsted acid-mediated cyclization/amidation of 1,6-enynes
 with nitriles: access to 3-enamide substituted dihydrobenzofurans.
;
_journal_issue 30
_journal_name_full 'Chemical communications (Cambridge, England)'
_journal_page_first 4523
_journal_page_last 4526
_journal_paper_doi 10.1039/d3cc00787a
_journal_volume 59
_journal_year 2023
_chemical_formula_moiety 'C19 H16 F3 N O2'
_chemical_formula_sum 'C19 H16 F3 N O2'
_chemical_formula_weight 347.33
_space_group_crystal_system monoclinic
_space_group_IT_number 14
_space_group_name_Hall '-P 2ybc'
_space_group_name_H-M_alt 'P 1 21/c 1'
_atom_sites_solution_hydrogens geom
_atom_sites_solution_primary dual
_audit_creation_date 2022-08-14
_audit_creation_method
;
Olex2 1.2
(compiled 2018.05.29 svn.r3508 for OlexSys, GUI svn.r5506)
;
_audit_update_record
;
2022-11-26 deposited with the CCDC.	2023-03-20 downloaded from the CCDC.
;
_cell_angle_alpha 90
_cell_angle_beta 95.050(11)
_cell_angle_gamma 90
_cell_formula_units_Z 4
_cell_length_a 18.843(7)
_cell_length_b 9.345(4)
_cell_length_c 9.737(4)
_cell_measurement_reflns_used 1516
_cell_measurement_temperature 170
_cell_measurement_theta_max 22.732
_cell_measurement_theta_min 2.434
_cell_volume 1707.9(12)
_computing_cell_refinement 'SAINT V8.40A (?, 2016)'
_computing_data_reduction 'SAINT V8.40A (?, 2016)'
_computing_molecular_graphics 'Olex2 (Dolomanov et al., 2009)'
_computing_publication_material 'Olex2 (Dolomanov et al., 2009)'
_computing_structure_refinement 'ShelXL (Sheldrick, 2015)'
_computing_structure_solution 'ShelXT (Sheldrick, 2015)'
_diffrn_ambient_temperature 170
_diffrn_measured_fraction_theta_full 0.973
_diffrn_measured_fraction_theta_max 0.973
_diffrn_measurement_device_type 'Bruker D8 VENTURE'
_diffrn_measurement_method '\f and \w scans'
_diffrn_radiation_type MoK\a
_diffrn_radiation_wavelength 0.71073
_diffrn_reflns_av_R_equivalents 0.0871
_diffrn_reflns_av_unetI/netI 0.0722
_diffrn_reflns_Laue_measured_fraction_full 0.973
_diffrn_reflns_Laue_measured_fraction_max 0.973
_diffrn_reflns_limit_h_max 22
_diffrn_reflns_limit_h_min -22
_diffrn_reflns_limit_k_max 9
_diffrn_reflns_limit_k_min -11
_diffrn_reflns_limit_l_max 11
_diffrn_reflns_limit_l_min -11
_diffrn_reflns_number 13067
_diffrn_reflns_point_group_measured_fraction_full 0.973
_diffrn_reflns_point_group_measured_fraction_max 0.973
_diffrn_reflns_theta_full 25.105
_diffrn_reflns_theta_max 25.105
_diffrn_reflns_theta_min 2.170
_diffrn_standards_number 0
_exptl_absorpt_coefficient_mu 0.110
_exptl_absorpt_correction_T_max 0.7452
_exptl_absorpt_correction_T_min 0.6462
_exptl_absorpt_correction_type multi-scan
_exptl_absorpt_process_details
'SADABS-2016/2 (Bruker,2016/2) was used for absorption correction. wR2(int) was 0.0966 before and 0.0652 after correction. The Ratio of minimum to maximum transmission is 0.8671. The \l/2 correction factor is Not present.'
_exptl_crystal_colour colourless
_exptl_crystal_colour_primary colourless
_exptl_crystal_density_diffrn 1.351
_exptl_crystal_description block
_exptl_crystal_F_000 720
_exptl_crystal_size_max 0.12
_exptl_crystal_size_mid 0.08
_exptl_crystal_size_min 0.05
_refine_diff_density_max 0.232
_refine_diff_density_min -0.219
_refine_diff_density_rms 0.050
_refine_ls_extinction_method none
_refine_ls_goodness_of_fit_ref 1.029
_refine_ls_hydrogen_treatment constr
_refine_ls_matrix_type full
_refine_ls_number_parameters 255
_refine_ls_number_reflns 2960
_refine_ls_number_restraints 334
_refine_ls_restrained_S_all 1.037
_refine_ls_R_factor_all 0.1248
_refine_ls_R_factor_gt 0.0613
_refine_ls_shift/su_max 0.000
_refine_ls_shift/su_mean 0.000
_refine_ls_structure_factor_coef Fsqd
_refine_ls_weighting_details 'w=1/[\s^2^(Fo^2^)+(0.0540P)^2^+0.9589P] where P=(Fo^2^+2Fc^2^)/3'
_refine_ls_weighting_scheme calc
_refine_ls_wR_factor_gt 0.1247
_refine_ls_wR_factor_ref 0.1570
_reflns_Friedel_coverage 0.000
_reflns_number_gt 1730
_reflns_number_total 2960
_reflns_threshold_expression 'I > 2\s(I)'
_cod_data_source_file d3cc00787a2.cif
_cod_data_source_block cz2
_cod_depositor_comments 'Adding full bibliography for 7131488--7131489.cif.'
_cod_database_code 7131488
_shelx_shelxl_version_number 2018/3
_shelx_space_group_comment
;
The symmetry employed for this shelxl refinement is uniquely defined
by the following loop, which should always be used as a source of
symmetry information in preference to the above space-group names.
They are only intended as comments.
;
_shelx_estimated_absorpt_t_max 0.995
_shelx_estimated_absorpt_t_min 0.987
_olex2_refinement_description
;
1. Fixed Uiso
 At 1.2 times of:
  All C(H) groups, All N(H) groups
 At 1.5 times of:
  All C(H,H,H) groups
2. Rigid bond restraints
 All non-hydrogen atoms
 with sigma for 1-2 distances of 0.01 and sigma for 1-3 distances of 0.01
3. Uiso/Uaniso restraints and constraints
All non-hydrogen atoms have similar U: within 2A with sigma of 0.04 and sigma
for terminal atoms of 0.08
Uanis(F2) \\sim Ueq, Uanis(F1) \\sim Ueq, Uanis(F6) \\sim Ueq, Uanis(F5) \\sim
Ueq, Uanis(F4) \\sim Ueq, Uanis(F3) \\sim Ueq: with sigma of 0.005 and sigma
for terminal atoms of 0.01
4. Others
 Fixed Sof: F1(0.75) F5(0.75) F3(0.75) F4(0.25) F6(0.25) F2(0.25)
5.a Ternary CH refined with riding coordinates:
 C1(H1A)
5.b Aromatic/amide H refined with riding coordinates:
 N1(H1), C5(H5), C14(H14), C15(H15), C18(H18), C17(H17), C6(H6), C7(H7), C8(H8)
5.c Idealised Me refined as rotating group:
 C12(H12A,H12B,H12C), C2(H2A,H2B,H2C)
;
_olex2_submission_special_instructions 'No special instructions were received'

loop_
_space_group_symop_operation_xyz
'x, y, z'
'-x, y+1/2, -z+1/2'
'-x, -y, -z'
'x, -y-1/2, z-1/2'

loop_
_atom_site_label
_atom_site_type_symbol
_atom_site_fract_x
_atom_site_fract_y
_atom_site_fract_z
_atom_site_U_iso_or_equiv
_atom_site_adp_type
_atom_site_occupancy
_atom_site_site_symmetry_order
_atom_site_calc_flag
_atom_site_refinement_flags_posn
_atom_site_refinement_flags_adp
_atom_site_refinement_flags_occupancy
_atom_site_disorder_assembly
_atom_site_disorder_group
O2 O 0.84687(12) 0.7424(3) 0.2635(2) 0.0493(7) Uani 1 1 d . U . . .
N1 N 0.82437(13) 0.6900(3) 0.4811(2) 0.0334(6) Uani 1 1 d . U . . .
H1 H 0.836981 0.705306 0.569022 0.040 Uiso 1 1 calc R . . . .
O1 O 0.76392(13) 0.2171(3) 0.5908(3) 0.0632(8) Uani 1 1 d . U . . .
C4 C 0.84845(16) 0.3935(3) 0.5798(3) 0.0341(7) Uani 1 1 d . U . . .
C10 C 0.77359(16) 0.5807(3) 0.4456(3) 0.0328(7) Uani 1 1 d . U . . .
C11 C 0.85419(16) 0.7711(3) 0.3879(3) 0.0360(8) Uani 1 1 d . U . . .
C13 C 0.70850(16) 0.6270(3) 0.3608(3) 0.0340(7) Uani 1 1 d . U . . .
C3 C 0.78426(16) 0.4493(3) 0.5020(3) 0.0353(8) Uani 1 1 d . U . . .
F1 F 0.4873(2) 0.6529(5) 0.0431(6) 0.0921(17) Uani 0.75 1 d . U P A 1
C5 C 0.91750(17) 0.4444(4) 0.6053(3) 0.0412(8) Uani 1 1 d . U . . .
H5 H 0.930681 0.534234 0.569661 0.049 Uiso 1 1 calc R . . . .
C14 C 0.67561(17) 0.5380(4) 0.2592(3) 0.0415(8) Uani 1 1 d . U . . .
H14 H 0.696935 0.449073 0.239463 0.050 Uiso 1 1 calc R . . . .
F5 F 0.4616(2) 0.7671(7) 0.2201(4) 0.0975(16) Uani 0.75 1 d . U P A 1
C15 C 0.61230(17) 0.5780(4) 0.1868(3) 0.0452(9) Uani 1 1 d . U . . .
H15 H 0.589830 0.515838 0.119057 0.054 Uiso 1 1 calc R . . . .
C18 C 0.67802(17) 0.7592(4) 0.3822(3) 0.0413(8) Uani 1 1 d . U . . .
H18 H 0.700864 0.822729 0.448189 0.050 Uiso 1 1 calc R . . . .
C16 C 0.58175(17) 0.7083(4) 0.2129(3) 0.0426(8) Uani 1 1 d . U . . .
C9 C 0.83208(18) 0.2603(4) 0.6305(3) 0.0438(8) Uani 1 1 d . U . . .
C1 C 0.72832(18) 0.3319(4) 0.5099(4) 0.0469(9) Uani 1 1 d . U . . .
H1A H 0.712523 0.296637 0.415153 0.056 Uiso 1 1 calc R . . . .
C17 C 0.61511(18) 0.8004(4) 0.3095(3) 0.0471(9) Uani 1 1 d . U . . .
H17 H 0.594889 0.891354 0.325561 0.057 Uiso 1 1 calc R . . . .
C6 C 0.96684(19) 0.3620(4) 0.6837(4) 0.0513(9) Uani 1 1 d . U . . .
H6 H 1.014526 0.394925 0.700090 0.062 Uiso 1 1 calc R . . . .
F3 F 0.5161(2) 0.8689(6) 0.0669(6) 0.1019(15) Uani 0.75 1 d . U P A 1
C12 C 0.8973(2) 0.8955(4) 0.4460(3) 0.0525(10) Uani 1 1 d . U . . .
H12A H 0.945465 0.890301 0.415917 0.079 Uiso 1 1 calc GR . . . .
H12B H 0.899818 0.892476 0.546947 0.079 Uiso 1 1 calc GR . . . .
H12C H 0.874617 0.985069 0.413206 0.079 Uiso 1 1 calc GR . . . .
C19 C 0.5122(2) 0.7513(5) 0.1395(4) 0.0549(10) Uani 1 1 d . U . . .
C7 C 0.9478(2) 0.2321(4) 0.7386(4) 0.0560(10) Uani 1 1 d . U . . .
H7 H 0.982015 0.179553 0.795666 0.067 Uiso 1 1 calc R . . . .
C8 C 0.8800(2) 0.1781(4) 0.7115(4) 0.0555(10) Uani 1 1 d . U . . .
H8 H 0.866836 0.088218 0.747027 0.067 Uiso 1 1 calc R . . . .
C2 C 0.66480(19) 0.3769(5) 0.5824(4) 0.0690(12) Uani 1 1 d . U . . .
H2A H 0.634293 0.293702 0.594270 0.104 Uiso 1 1 calc GR . . . .
H2B H 0.637809 0.449626 0.527254 0.104 Uiso 1 1 calc GR . . . .
H2C H 0.680859 0.416788 0.672914 0.104 Uiso 1 1 calc GR . . . .
F4 F 0.4934(7) 0.8845(14) 0.1673(16) 0.086(3) Uani 0.25 1 d . U P A 2
F6 F 0.4593(8) 0.6764(16) 0.1884(18) 0.090(4) Uani 0.25 1 d . U P A 2
F2 F 0.5053(8) 0.733(2) 0.0198(13) 0.081(4) Uani 0.25 1 d . U P A 2

loop_
_atom_site_aniso_label
_atom_site_aniso_U_11
_atom_site_aniso_U_22
_atom_site_aniso_U_33
_atom_site_aniso_U_23
_atom_site_aniso_U_13
_atom_site_aniso_U_12
O2 0.0618(16) 0.0626(16) 0.0233(11) 0.0018(10) 0.0034(11) -0.0060(13)
N1 0.0413(15) 0.0355(15) 0.0223(12) -0.0005(11) -0.0039(11) -0.0040(12)
O1 0.0498(16) 0.0507(16) 0.0884(19) 0.0289(14) 0.0021(14) -0.0042(12)
C4 0.0369(18) 0.0361(19) 0.0289(16) 0.0004(14) 0.0014(14) 0.0040(15)
C10 0.0365(17) 0.0380(19) 0.0238(15) -0.0015(13) 0.0022(13) 0.0011(14)
C11 0.0388(19) 0.040(2) 0.0293(17) 0.0046(14) 0.0018(14) 0.0024(15)
C13 0.0359(18) 0.0401(19) 0.0254(15) 0.0023(14) -0.0006(13) 0.0028(15)
C3 0.0336(17) 0.0401(19) 0.0317(16) 0.0034(14) 0.0008(14) -0.0002(15)
F1 0.067(3) 0.087(3) 0.112(4) -0.029(3) -0.049(2) 0.016(2)
C5 0.0424(19) 0.039(2) 0.0403(18) 0.0010(15) -0.0051(15) 0.0032(16)
C14 0.044(2) 0.042(2) 0.0363(17) -0.0038(15) -0.0050(15) 0.0060(16)
F5 0.050(2) 0.177(5) 0.065(2) 0.003(3) 0.0097(18) 0.038(3)
C15 0.044(2) 0.051(2) 0.0388(18) -0.0045(16) -0.0087(16) 0.0027(17)
C18 0.043(2) 0.040(2) 0.0393(18) -0.0061(15) -0.0007(15) 0.0029(16)
C16 0.0363(18) 0.053(2) 0.0385(18) 0.0063(16) 0.0007(15) 0.0053(16)
C9 0.0427(19) 0.043(2) 0.0455(19) 0.0111(16) 0.0047(16) 0.0000(16)
C1 0.042(2) 0.045(2) 0.053(2) 0.0118(17) -0.0040(16) -0.0020(16)
C17 0.045(2) 0.046(2) 0.050(2) -0.0002(17) 0.0028(17) 0.0131(17)
C6 0.046(2) 0.052(2) 0.053(2) -0.0064(18) -0.0103(18) 0.0112(18)
F3 0.067(2) 0.098(3) 0.133(4) 0.068(3) -0.037(3) -0.002(2)
C12 0.062(2) 0.048(2) 0.047(2) 0.0008(17) 0.0060(18) -0.0132(19)
C19 0.045(2) 0.072(3) 0.047(2) 0.003(2) 0.0005(18) 0.011(2)
C7 0.060(2) 0.060(3) 0.046(2) 0.0055(18) -0.0091(19) 0.023(2)
C8 0.065(2) 0.047(2) 0.055(2) 0.0162(18) 0.009(2) 0.0145(19)
C2 0.041(2) 0.077(3) 0.090(3) 0.025(2) 0.014(2) 0.000(2)
F4 0.073(7) 0.071(5) 0.108(7) -0.010(6) -0.024(6) 0.034(5)
F6 0.049(5) 0.108(8) 0.112(8) 0.028(7) 0.004(5) -0.006(6)
F2 0.069(7) 0.126(9) 0.046(4) -0.002(6) -0.001(4) 0.036(7)

loop_
_atom_type_symbol
_atom_type_description
_atom_type_scat_dispersion_real
_atom_type_scat_dispersion_imag
_atom_type_scat_source
C C 0.0033 0.0016 'International Tables Vol C Tables 4.2.6.8 and 6.1.1.4'
H H 0.0000 0.0000 'International Tables Vol C Tables 4.2.6.8 and 6.1.1.4'
F F 0.0171 0.0103 'International Tables Vol C Tables 4.2.6.8 and 6.1.1.4'
N N 0.0061 0.0033 'International Tables Vol C Tables 4.2.6.8 and 6.1.1.4'
O O 0.0106 0.0060 'International Tables Vol C Tables 4.2.6.8 and 6.1.1.4'

loop_
_geom_angle_atom_site_label_1
_geom_angle_atom_site_label_2
_geom_angle_atom_site_label_3
_geom_angle
_geom_angle_site_symmetry_1
_geom_angle_site_symmetry_3
_geom_angle_publ_flag
C10 N1 H1 118.2 . . ?
C11 N1 H1 118.2 . . ?
C11 N1 C10 123.6(2) . . ?
C9 O1 C1 108.1(2) . . ?
C5 C4 C3 133.6(3) . . ?
C9 C4 C3 107.8(3) . . ?
C9 C4 C5 118.6(3) . . ?
N1 C10 C13 115.6(3) . . ?
C3 C10 N1 118.7(3) . . ?
C3 C10 C13 125.3(3) . . ?
O2 C11 N1 121.5(3) . . ?
O2 C11 C12 123.2(3) . . ?
N1 C11 C12 115.3(3) . . ?
C14 C13 C10 121.0(3) . . ?
C18 C13 C10 120.7(3) . . ?
C18 C13 C14 118.3(3) . . ?
C4 C3 C1 105.1(3) . . ?
C10 C3 C4 128.3(3) . . ?
C10 C3 C1 126.4(3) . . ?
C4 C5 H5 120.6 . . ?
C6 C5 C4 118.8(3) . . ?
C6 C5 H5 120.6 . . ?
C13 C14 H14 119.7 . . ?
C15 C14 C13 120.7(3) . . ?
C15 C14 H14 119.7 . . ?
C14 C15 H15 120.0 . . ?
C16 C15 C14 120.0(3) . . ?
C16 C15 H15 120.0 . . ?
C13 C18 H18 119.3 . . ?
C17 C18 C13 121.4(3) . . ?
C17 C18 H18 119.3 . . ?
C15 C16 C17 120.1(3) . . ?
C15 C16 C19 120.8(3) . . ?
C17 C16 C19 119.0(3) . . ?
O1 C9 C4 113.4(3) . . ?
O1 C9 C8 123.3(3) . . ?
C8 C9 C4 123.3(3) . . ?
O1 C1 C3 105.6(2) . . ?
O1 C1 H1A 109.9 . . ?
O1 C1 C2 107.4(3) . . ?
C3 C1 H1A 109.9 . . ?
C2 C1 C3 113.9(3) . . ?
C2 C1 H1A 109.9 . . ?
C18 C17 C16 119.5(3) . . ?
C18 C17 H17 120.2 . . ?
C16 C17 H17 120.2 . . ?
C5 C6 H6 119.5 . . ?
C5 C6 C7 121.1(3) . . ?
C7 C6 H6 119.5 . . ?
C11 C12 H12A 109.5 . . ?
C11 C12 H12B 109.5 . . ?
C11 C12 H12C 109.5 . . ?
H12A C12 H12B 109.5 . . ?
H12A C12 H12C 109.5 . . ?
H12B C12 H12C 109.5 . . ?
F1 C19 C16 112.4(4) . . ?
F5 C19 F1 105.4(4) . . ?
F5 C19 C16 113.7(3) . . ?
F5 C19 F3 108.1(5) . . ?
F3 C19 F1 103.1(4) . . ?
F3 C19 C16 113.3(4) . . ?
F4 C19 C16 113.2(6) . . ?
F4 C19 F6 101.4(10) . . ?
F6 C19 C16 109.8(7) . . ?
F2 C19 C16 116.9(7) . . ?
F2 C19 F4 109.1(10) . . ?
F2 C19 F6 105.0(11) . . ?
C6 C7 H7 119.5 . . ?
C8 C7 C6 120.9(3) . . ?
C8 C7 H7 119.5 . . ?
C9 C8 H8 121.5 . . ?
C7 C8 C9 117.1(3) . . ?
C7 C8 H8 121.5 . . ?
C1 C2 H2A 109.5 . . ?
C1 C2 H2B 109.5 . . ?
C1 C2 H2C 109.5 . . ?
H2A C2 H2B 109.5 . . ?
H2A C2 H2C 109.5 . . ?
H2B C2 H2C 109.5 . . ?

loop_
_geom_bond_atom_site_label_1
_geom_bond_atom_site_label_2
_geom_bond_distance
_geom_bond_site_symmetry_2
_geom_bond_publ_flag
O2 C11 1.236(3) . ?
N1 H1 0.8800 . ?
N1 C10 1.421(4) . ?
N1 C11 1.343(4) . ?
O1 C9 1.369(4) . ?
O1 C1 1.459(4) . ?
C4 C3 1.466(4) . ?
C4 C5 1.387(4) . ?
C4 C9 1.384(4) . ?
C10 C13 1.481(4) . ?
C10 C3 1.352(4) . ?
C11 C12 1.500(4) . ?
C13 C14 1.395(4) . ?
C13 C18 1.386(4) . ?
C3 C1 1.528(4) . ?
F1 C19 1.367(6) . ?
C5 H5 0.9500 . ?
C5 C6 1.384(4) . ?
C14 H14 0.9500 . ?
C14 C15 1.383(4) . ?
F5 C19 1.296(6) . ?
C15 H15 0.9500 . ?
C15 C16 1.380(5) . ?
C18 H18 0.9500 . ?
C18 C17 1.381(4) . ?
C16 C17 1.384(5) . ?
C16 C19 1.492(5) . ?
C9 C8 1.379(5) . ?
C1 H1A 1.0000 . ?
C1 C2 1.502(5) . ?
C17 H17 0.9500 . ?
C6 H6 0.9500 . ?
C6 C7 1.386(5) . ?
F3 C19 1.312(5) . ?
C12 H12A 0.9800 . ?
C12 H12B 0.9800 . ?
C12 H12C 0.9800 . ?
C19 F4 1.328(12) . ?
C19 F6 1.339(15) . ?
C19 F2 1.173(13) . ?
C7 H7 0.9500 . ?
C7 C8 1.377(5) . ?
C8 H8 0.9500 . ?
C2 H2A 0.9800 . ?
C2 H2B 0.9800 . ?
C2 H2C 0.9800 . ?
